data_7003050
loop_
_publ_author_name
'Ollagnier, Cecile M. A.'
'Perera, Sarath D.'
'Fitchett, Christopher M.'
'Draper, Sylvia M.'

_publ_section_title
;
 Rhodium and palladium complexes of a pyridyl-centred polyphenylene
 derivative
;
_journal_issue 2
_journal_name_full 'Dalton Transactions'
_journal_page_first 283
_journal_page_last 290
_journal_paper_doi 10.1039/b709818a
_journal_year 2008
_chemical_formula_moiety 'C36 H26 N2 O2 Pd, C H4 O'
_chemical_formula_sum 'C37 H30 N2 O3 Pd'
_chemical_formula_weight 657.03
_chemical_name_systematic
;
?
;
_space_group_IT_number 2
_symmetry_cell_setting triclinic
_symmetry_space_group_name_Hall '-P 1'
_symmetry_space_group_name_H-M 'P -1'
_atom_sites_solution_hydrogens geom
_atom_sites_solution_primary direct
_atom_sites_solution_secondary difmap
_audit_creation_method SHELXL-97
_cell_angle_alpha 94.3690(10)
_cell_angle_beta 103.5000(10)
_cell_angle_gamma 109.5570(10)
_cell_formula_units_Z 2
_cell_length_a 10.2973(6)
_cell_length_b 12.3281(7)
_cell_length_c 12.8367(8)
_cell_measurement_reflns_used 5300
_cell_measurement_temperature 153(2)
_cell_measurement_theta_max 30.58
_cell_measurement_theta_min 2.26
_cell_volume 1471.80(15)
_computing_cell_refinement 'Bruker SMART'
_computing_data_collection 'Bruker SMART'
_computing_data_reduction 'Bruker SAINT'
_computing_molecular_graphics 'Bruker SHELXTL'
_computing_publication_material 'Bruker SHELXTL'
_computing_structure_refinement 'SHELXL-97 (Sheldrick, 1997)'
_computing_structure_solution 'SHELXS-97 (Sheldrick, 1990)'
_diffrn_ambient_temperature 153(2)
_diffrn_measured_fraction_theta_full 0.993
_diffrn_measured_fraction_theta_max 0.993
_diffrn_measurement_device_type 'CCD area detector'
_diffrn_measurement_method 'phi and omega scans'
_diffrn_radiation_monochromator graphite
_diffrn_radiation_source 'fine-focus sealed tube'
_diffrn_radiation_type MoK\a
_diffrn_radiation_wavelength 0.71073
_diffrn_reflns_av_R_equivalents 0.0217
_diffrn_reflns_av_sigmaI/netI 0.0314
_diffrn_reflns_limit_h_max 13
_diffrn_reflns_limit_h_min -13
_diffrn_reflns_limit_k_max 15
_diffrn_reflns_limit_k_min -16
_diffrn_reflns_limit_l_max 16
_diffrn_reflns_limit_l_min -16
_diffrn_reflns_number 13720
_diffrn_reflns_theta_full 27.50
_diffrn_reflns_theta_max 27.50
_diffrn_reflns_theta_min 1.66
_exptl_absorpt_coefficient_mu 0.671
_exptl_absorpt_correction_T_max 0.8039
_exptl_absorpt_correction_T_min 0.6572
_exptl_absorpt_correction_type multi-scan
_exptl_absorpt_process_details 'blessing Acta Cryst. 1995(A51) 33-38'
_exptl_crystal_colour yellow
_exptl_crystal_density_diffrn 1.483
_exptl_crystal_density_method 'not measured'
_exptl_crystal_description block
_exptl_crystal_F_000 672
_exptl_crystal_size_max 0.51
_exptl_crystal_size_mid 0.41
_exptl_crystal_size_min 0.34
_refine_diff_density_max 1.171
_refine_diff_density_min -0.671
_refine_diff_density_rms 0.095
_refine_ls_extinction_method none
_refine_ls_goodness_of_fit_ref 1.069
_refine_ls_hydrogen_treatment constr
_refine_ls_matrix_type full
_refine_ls_number_parameters 391
_refine_ls_number_reflns 6708
_refine_ls_number_restraints 0
_refine_ls_restrained_S_all 1.069
_refine_ls_R_factor_all 0.0378
_refine_ls_R_factor_gt 0.0349
_refine_ls_shift/su_max 0.001
_refine_ls_shift/su_mean 0.000
_refine_ls_structure_factor_coef Fsqd
_refine_ls_weighting_details 'calc w=1/[\s^2^(Fo^2^)+(0.0570P)^2^+0.9507P] where P=(Fo^2^+2Fc^2^)/3'
_refine_ls_weighting_scheme calc
_refine_ls_wR_factor_gt 0.0930
_refine_ls_wR_factor_ref 0.0951
_reflns_number_gt 6204
_reflns_number_total 6708
_reflns_threshold_expression >2sigma(I)
_cod_data_source_file b709818a.txt
_cod_data_source_block 9
_cod_depositor_comments
;
The following automatic conversions were performed:
'_symmetry_cell_setting' value 'Triclinic' changed to 'triclinic'
according to '/home/saulius/struct/CIF-dictionaries/cif_core.dic'
dictionary named 'cif_core.dic' version 2.4.1 from 2010-06-29.

Automatic conversion script
Id: cif_fix_enum 1527 2010-12-29 10:47:43Z saulius 
;
_cod_original_sg_symbol_Hall -P1
_cod_original_sg_symbol_H-M P-1
_cod_database_code 7003050

loop_
_symmetry_equiv_pos_as_xyz
'x, y, z'
'-x, -y, -z'

loop_
_atom_site_label
_atom_site_type_symbol
_atom_site_fract_x
_atom_site_fract_y
_atom_site_fract_z
_atom_site_U_iso_or_equiv
_atom_site_adp_type
_atom_site_occupancy
_atom_site_symmetry_multiplicity
_atom_site_calc_flag
_atom_site_refinement_flags
_atom_site_disorder_assembly
_atom_site_disorder_group
Pd1 Pd 0.395748(18) 0.708296(14) 0.361339(13) 0.02165(7) Uani 1 1 d . . .
N1 N 0.3388(2) 0.59788(17) 0.45952(15) 0.0213(4) Uani 1 1 d . A .
C2 C 0.2392(2) 0.4900(2) 0.41635(18) 0.0223(4) Uani 1 1 d . . .
C3 C 0.1884(2) 0.4141(2) 0.48601(18) 0.0222(4) Uani 1 1 d . A .
C4 C 0.2439(2) 0.4527(2) 0.59882(18) 0.0219(4) Uani 1 1 d . . .
C5 C 0.3487(2) 0.5648(2) 0.64138(18) 0.0226(4) Uani 1 1 d . A .
C6 C 0.3974(2) 0.6366(2) 0.56816(18) 0.0216(4) Uani 1 1 d . . .
C7 C 0.2542(3) 0.5643(2) 0.24774(18) 0.0283(5) Uani 0.47(2) 1 d P A 1
N7 N 0.2542(3) 0.5643(2) 0.24774(18) 0.0283(5) Uani 0.53(2) 1 d P A 2
C8 C 0.2210(3) 0.5531(3) 0.1370(2) 0.0346(6) Uani 1 1 d . . .
H8A H 0.2595 0.6193 0.1050 0.042 Uiso 1 1 calc R A 1
C9 C 0.1335(3) 0.4488(3) 0.0706(2) 0.0389(6) Uani 1 1 d . A .
H9A H 0.1113 0.4435 -0.0061 0.047 Uiso 1 1 calc R . .
C10 C 0.0783(4) 0.3520(3) 0.1165(2) 0.0466(7) Uani 1 1 d . . .
H10A H 0.0197 0.2790 0.0715 0.056 Uiso 1 1 calc R A .
C11 C 0.1090(3) 0.3620(3) 0.2290(2) 0.0400(6) Uani 1 1 d . A .
H11A H 0.0700 0.2960 0.2610 0.048 Uiso 1 1 calc R . .
C12 C 0.1966(3) 0.4683(2) 0.29463(19) 0.0263(5) Uani 1 1 d . A .
N13 N 0.5162(2) 0.8139(2) 0.5044(2) 0.0278(5) Uani 0.47(2) 1 d P A 1
C13 C 0.5162(2) 0.8139(2) 0.5044(2) 0.0278(5) Uani 0.53(2) 1 d P A 2
C14 C 0.5068(2) 0.7572(2) 0.59370(19) 0.0242(4) Uani 1 1 d . A .
C15 C 0.5986(3) 0.8141(2) 0.6962(2) 0.0303(5) Uani 1 1 d . . .
H15A H 0.5957 0.7750 0.7571 0.036 Uiso 1 1 calc R A .
C16 C 0.6948(3) 0.9287(2) 0.7090(2) 0.0344(6) Uani 1 1 d . A .
H16A H 0.7589 0.9671 0.7783 0.041 Uiso 1 1 calc R . .
C17 C 0.6962(3) 0.9856(2) 0.6209(2) 0.0336(6) Uani 1 1 d . . .
H17A H 0.7572 1.0650 0.6301 0.040 Uiso 1 1 calc R A .
C18 C 0.6089(3) 0.9272(2) 0.5192(2) 0.0305(5) Uani 1 1 d . A .
H18A H 0.6131 0.9662 0.4584 0.037 Uiso 1 1 calc R B 1
C19 C 0.0733(2) 0.2953(2) 0.44716(18) 0.0228(4) Uani 1 1 d . . .
C20 C -0.0693(3) 0.2823(2) 0.4308(2) 0.0298(5) Uani 1 1 d . A .
H20A H -0.0940 0.3489 0.4428 0.036 Uiso 1 1 calc R . .
C21 C -0.1764(3) 0.1719(2) 0.3968(2) 0.0347(6) Uani 1 1 d . . .
H21A H -0.2740 0.1634 0.3860 0.042 Uiso 1 1 calc R A .
C22 C -0.1410(3) 0.0746(2) 0.3787(2) 0.0325(5) Uani 1 1 d . A .
H22A H -0.2142 -0.0005 0.3542 0.039 Uiso 1 1 calc R . .
C23 C 0.0013(3) 0.0872(2) 0.3965(2) 0.0325(5) Uani 1 1 d . . .
H23A H 0.0260 0.0204 0.3851 0.039 Uiso 1 1 calc R A .
C24 C 0.1085(3) 0.1971(2) 0.4310(2) 0.0296(5) Uani 1 1 d . A .
H24A H 0.2062 0.2052 0.4436 0.036 Uiso 1 1 calc R . .
C25 C 0.1880(2) 0.3737(2) 0.67382(18) 0.0226(4) Uani 1 1 d . A .
C26 C 0.0681(3) 0.3740(2) 0.7051(2) 0.0301(5) Uani 1 1 d . . .
H26A H 0.0235 0.4273 0.6812 0.036 Uiso 1 1 calc R A .
C27 C 0.0121(3) 0.2969(2) 0.7715(2) 0.0338(5) Uani 1 1 d . A .
H27A H -0.0709 0.2967 0.7918 0.041 Uiso 1 1 calc R . .
C28 C 0.0786(3) 0.2206(2) 0.8075(2) 0.0330(5) Uani 1 1 d . . .
H28A H 0.0416 0.1683 0.8532 0.040 Uiso 1 1 calc R A .
C29 C 0.1992(3) 0.2202(2) 0.7770(2) 0.0334(5) Uani 1 1 d . A .
H29A H 0.2444 0.1675 0.8017 0.040 Uiso 1 1 calc R . .
C30 C 0.2541(3) 0.2964(2) 0.7103(2) 0.0299(5) Uani 1 1 d . . .
H30A H 0.3366 0.2959 0.6895 0.036 Uiso 1 1 calc R A .
C31 C 0.3958(3) 0.6050(2) 0.76185(18) 0.0241(4) Uani 1 1 d . . .
C32 C 0.5077(3) 0.5819(2) 0.8287(2) 0.0312(5) Uani 1 1 d . A .
H32A H 0.5554 0.5394 0.7979 0.037 Uiso 1 1 calc R . .
C33 C 0.5498(3) 0.6207(3) 0.9400(2) 0.0365(6) Uani 1 1 d . . .
H33A H 0.6266 0.6051 0.9851 0.044 Uiso 1 1 calc R A .
C34 C 0.4805(3) 0.6817(3) 0.9855(2) 0.0372(6) Uani 1 1 d . A .
H34A H 0.5101 0.7089 1.0616 0.045 Uiso 1 1 calc R . .
C35 C 0.3675(3) 0.7034(3) 0.9197(2) 0.0389(6) Uani 1 1 d . . .
H35A H 0.3185 0.7442 0.9510 0.047 Uiso 1 1 calc R A .
C36 C 0.3258(3) 0.6654(2) 0.8082(2) 0.0316(5) Uani 1 1 d . A .
H36A H 0.2488 0.6810 0.7634 0.038 Uiso 1 1 calc R . .
C40 C 0.4148(3) 0.8642(2) 0.1941(2) 0.0284(5) Uani 1 1 d . . .
C41 C 0.5064(3) 0.9627(2) 0.1494(2) 0.0365(6) Uani 1 1 d . A .
H41A H 0.4449 0.9838 0.0903 0.055 Uiso 1 1 calc R . .
H41B H 0.5746 0.9376 0.1217 0.055 Uiso 1 1 calc R . .
H41C H 0.5590 1.0306 0.2073 0.055 Uiso 1 1 calc R . .
O42 O 0.2836(2) 0.82197(17) 0.15361(16) 0.0363(4) Uani 1 1 d . A .
O43 O 0.4836(2) 0.83008(16) 0.27290(15) 0.0325(4) Uani 1 1 d . A .
O50 O 0.1153(3) 0.9168(2) 0.0294(2) 0.0599(6) Uani 1 1 d . . .
H50 H 0.1762 0.8892 0.0589 0.090 Uiso 1 1 calc R . .
C51 C 0.1581(6) 0.9731(6) -0.0495(5) 0.105(2) Uani 1 1 d . . .
H51A H 0.2062 1.0569 -0.0212 0.157 Uiso 1 1 calc R . .
H51B H 0.0745 0.9604 -0.1109 0.157 Uiso 1 1 calc R . .
H51C H 0.2247 0.9430 -0.0739 0.157 Uiso 1 1 calc R . .

loop_
_atom_site_aniso_label
_atom_site_aniso_U_11
_atom_site_aniso_U_22
_atom_site_aniso_U_33
_atom_site_aniso_U_23
_atom_site_aniso_U_13
_atom_site_aniso_U_12
Pd1 0.02608(10) 0.02001(10) 0.02326(10) 0.00975(7) 0.01246(7) 0.00876(7)
N1 0.0251(9) 0.0205(9) 0.0229(9) 0.0086(7) 0.0122(7) 0.0091(8)
C2 0.0257(11) 0.0205(11) 0.0232(10) 0.0062(8) 0.0100(8) 0.0088(9)
C3 0.0246(11) 0.0201(11) 0.0256(11) 0.0069(8) 0.0115(9) 0.0090(9)
C4 0.0229(10) 0.0221(11) 0.0255(11) 0.0097(9) 0.0120(9) 0.0094(9)
C5 0.0250(11) 0.0240(11) 0.0229(10) 0.0077(8) 0.0111(8) 0.0104(9)
C6 0.0223(10) 0.0209(10) 0.0247(10) 0.0066(8) 0.0108(8) 0.0082(8)
C7 0.0400(13) 0.0318(12) 0.0242(10) 0.0112(9) 0.0155(9) 0.0208(10)
N7 0.0400(13) 0.0318(12) 0.0242(10) 0.0112(9) 0.0155(9) 0.0208(10)
C8 0.0526(16) 0.0385(15) 0.0249(12) 0.0130(10) 0.0155(11) 0.0269(13)
C9 0.0525(17) 0.0453(16) 0.0237(12) 0.0088(11) 0.0107(11) 0.0231(14)
C10 0.0583(19) 0.0421(17) 0.0272(13) 0.0014(12) 0.0096(13) 0.0056(14)
C11 0.0495(17) 0.0341(14) 0.0274(13) 0.0061(11) 0.0135(12) 0.0017(12)
C12 0.0321(12) 0.0273(12) 0.0235(11) 0.0086(9) 0.0125(9) 0.0118(10)
N13 0.0252(11) 0.0247(11) 0.0380(12) 0.0129(9) 0.0138(9) 0.0096(9)
C13 0.0252(11) 0.0247(11) 0.0380(12) 0.0129(9) 0.0138(9) 0.0096(9)
C14 0.0251(11) 0.0214(11) 0.0305(11) 0.0075(9) 0.0146(9) 0.0087(9)
C15 0.0345(13) 0.0256(12) 0.0291(12) 0.0049(10) 0.0138(10) 0.0053(10)
C16 0.0370(14) 0.0254(13) 0.0377(14) -0.0010(10) 0.0142(11) 0.0062(11)
C17 0.0326(13) 0.0189(11) 0.0519(16) 0.0071(11) 0.0187(12) 0.0075(10)
C18 0.0287(12) 0.0222(12) 0.0467(14) 0.0144(10) 0.0176(11) 0.0103(10)
C19 0.0267(11) 0.0205(11) 0.0231(10) 0.0085(8) 0.0106(9) 0.0075(9)
C20 0.0286(12) 0.0249(12) 0.0389(13) 0.0076(10) 0.0120(10) 0.0111(10)
C21 0.0249(12) 0.0327(14) 0.0460(15) 0.0074(11) 0.0121(11) 0.0083(10)
C22 0.0317(13) 0.0244(12) 0.0387(13) 0.0067(10) 0.0136(11) 0.0039(10)
C23 0.0352(13) 0.0211(12) 0.0434(14) 0.0073(10) 0.0138(11) 0.0107(10)
C24 0.0261(12) 0.0259(12) 0.0393(13) 0.0069(10) 0.0123(10) 0.0098(10)
C25 0.0259(11) 0.0203(11) 0.0224(10) 0.0073(8) 0.0101(8) 0.0061(9)
C26 0.0331(12) 0.0291(12) 0.0371(13) 0.0167(10) 0.0185(10) 0.0144(10)
C27 0.0355(13) 0.0354(14) 0.0370(13) 0.0136(11) 0.0225(11) 0.0108(11)
C28 0.0443(15) 0.0257(12) 0.0282(12) 0.0118(10) 0.0159(11) 0.0062(11)
C29 0.0432(14) 0.0267(12) 0.0350(13) 0.0156(10) 0.0128(11) 0.0150(11)
C30 0.0329(13) 0.0294(13) 0.0351(13) 0.0143(10) 0.0159(10) 0.0147(10)
C31 0.0289(11) 0.0224(11) 0.0213(10) 0.0086(8) 0.0108(9) 0.0059(9)
C32 0.0356(13) 0.0328(13) 0.0304(12) 0.0091(10) 0.0118(10) 0.0163(11)
C33 0.0416(15) 0.0402(15) 0.0289(12) 0.0120(11) 0.0061(11) 0.0173(12)
C34 0.0477(16) 0.0419(15) 0.0215(11) 0.0058(10) 0.0098(11) 0.0152(13)
C35 0.0488(16) 0.0474(17) 0.0277(13) 0.0042(11) 0.0146(12) 0.0242(14)
C36 0.0355(13) 0.0371(14) 0.0274(12) 0.0081(10) 0.0108(10) 0.0178(11)
C40 0.0384(13) 0.0240(12) 0.0298(12) 0.0107(9) 0.0190(10) 0.0123(10)
C41 0.0419(15) 0.0320(14) 0.0396(14) 0.0182(11) 0.0190(12) 0.0105(12)
O42 0.0357(10) 0.0344(10) 0.0422(10) 0.0188(8) 0.0162(8) 0.0107(8)
O43 0.0356(10) 0.0300(9) 0.0360(9) 0.0175(8) 0.0168(8) 0.0098(8)
O50 0.0602(16) 0.0617(16) 0.0573(15) 0.0193(12) 0.0147(12) 0.0206(13)
C51 0.084(3) 0.138(5) 0.130(5) 0.105(4) 0.052(3) 0.055(4)

loop_
_atom_type_symbol
_atom_type_description
_atom_type_scat_dispersion_real
_atom_type_scat_dispersion_imag
_atom_type_scat_source
C C 0.0033 0.0016 'International Tables Vol C Tables 4.2.6.8 and 6.1.1.4'
H H 0.0000 0.0000 'International Tables Vol C Tables 4.2.6.8 and 6.1.1.4'
N N 0.0061 0.0033 'International Tables Vol C Tables 4.2.6.8 and 6.1.1.4'
O O 0.0106 0.0060 'International Tables Vol C Tables 4.2.6.8 and 6.1.1.4'
Pd Pd -0.9988 1.0072 'International Tables Vol C Tables 4.2.6.8 and 6.1.1.4'

loop_
_geom_angle_atom_site_label_1
_geom_angle_atom_site_label_2
_geom_angle_atom_site_label_3
_geom_angle
_geom_angle_site_symmetry_1
_geom_angle_site_symmetry_3
_geom_angle_publ_flag
N1 Pd1 N13 81.51(9) . . ?
N1 Pd1 O43 171.99(7) . . ?
N13 Pd1 O43 92.51(8) . . ?
N1 Pd1 C7 80.52(8) . . ?
N13 Pd1 C7 162.03(9) . . ?
O43 Pd1 C7 105.38(8) . . ?
C2 N1 C6 123.64(19) . . ?
C2 N1 Pd1 118.77(15) . . ?
C6 N1 Pd1 117.52(15) . . ?
N1 C2 C3 119.2(2) . . ?
N1 C2 C12 112.69(19) . . ?
C3 C2 C12 128.1(2) . . ?
C40 O43 Pd1 126.23(17) . . ?
C2 C3 C4 118.5(2) . . ?
C2 C3 C19 123.7(2) . . ?
C4 C3 C19 117.71(19) . . ?
C3 C4 C5 121.0(2) . . ?
C3 C4 C25 119.0(2) . . ?
C5 C4 C25 120.0(2) . . ?
C6 C5 C4 118.2(2) . . ?
C6 C5 C31 122.9(2) . . ?
C4 C5 C31 118.8(2) . . ?
N1 C6 C5 119.3(2) . . ?
N1 C6 C14 112.77(19) . . ?
C5 C6 C14 127.9(2) . . ?
C8 C7 C12 119.2(2) . . ?
C8 C7 Pd1 127.9(2) . . ?
C12 C7 Pd1 112.78(16) . . ?
C7 C8 C9 121.9(3) . . ?
C7 C8 H8A 119.1 . . ?
C9 C8 H8A 119.1 . . ?
C8 C9 C10 119.4(3) . . ?
C8 C9 H9A 120.3 . . ?
C10 C9 H9A 120.3 . . ?
C9 C10 C11 119.6(3) . . ?
C9 C10 H10A 120.2 . . ?
C11 C10 H10A 120.2 . . ?
C12 C11 C10 120.1(3) . . ?
C12 C11 H11A 119.9 . . ?
C10 C11 H11A 119.9 . . ?
C7 C12 C11 119.8(2) . . ?
C7 C12 C2 115.0(2) . . ?
C11 C12 C2 125.2(2) . . ?
C18 N13 C14 119.7(2) . . ?
C18 N13 Pd1 127.20(19) . . ?
C14 N13 Pd1 112.97(17) . . ?
N13 C14 C15 119.4(2) . . ?
N13 C14 C6 114.7(2) . . ?
C15 C14 C6 125.9(2) . . ?
C14 C15 C16 119.9(2) . . ?
C14 C15 H15A 120.1 . . ?
C16 C15 H15A 120.1 . . ?
C17 C16 C15 119.7(3) . . ?
C17 C16 H16A 120.1 . . ?
C15 C16 H16A 120.1 . . ?
C16 C17 C18 119.9(2) . . ?
C16 C17 H17A 120.0 . . ?
C18 C17 H17A 120.0 . . ?
N13 C18 C17 121.2(2) . . ?
N13 C18 H18A 119.4 . . ?
C17 C18 H18A 119.4 . . ?
C20 C19 C24 119.4(2) . . ?
C20 C19 C3 119.9(2) . . ?
C24 C19 C3 120.6(2) . . ?
C19 C20 C21 120.2(2) . . ?
C19 C20 H20A 119.9 . . ?
C21 C20 H20A 119.9 . . ?
C22 C21 C20 120.1(2) . . ?
C22 C21 H21A 119.9 . . ?
C20 C21 H21A 119.9 . . ?
C23 C22 C21 119.7(2) . . ?
C23 C22 H22A 120.1 . . ?
C21 C22 H22A 120.1 . . ?
C22 C23 C24 120.3(2) . . ?
C22 C23 H23A 119.9 . . ?
C24 C23 H23A 119.9 . . ?
C19 C24 C23 120.2(2) . . ?
C19 C24 H24A 119.9 . . ?
C23 C24 H24A 119.9 . . ?
C26 C25 C30 119.5(2) . . ?
C26 C25 C4 120.6(2) . . ?
C30 C25 C4 119.9(2) . . ?
C25 C26 C27 120.7(2) . . ?
C25 C26 H26A 119.7 . . ?
C27 C26 H26A 119.7 . . ?
C28 C27 C26 119.5(2) . . ?
C28 C27 H27A 120.3 . . ?
C26 C27 H27A 120.3 . . ?
C27 C28 C29 120.2(2) . . ?
C27 C28 H28A 119.9 . . ?
C29 C28 H28A 119.9 . . ?
C28 C29 C30 120.2(2) . . ?
C28 C29 H29A 119.9 . . ?
C30 C29 H29A 119.9 . . ?
C29 C30 C25 120.0(2) . . ?
C29 C30 H30A 120.0 . . ?
C25 C30 H30A 120.0 . . ?
C36 C31 C32 119.1(2) . . ?
C36 C31 C5 119.5(2) . . ?
C32 C31 C5 121.4(2) . . ?
C33 C32 C31 120.3(2) . . ?
C33 C32 H32A 119.9 . . ?
C31 C32 H32A 119.9 . . ?
C34 C33 C32 120.3(2) . . ?
C34 C33 H33A 119.9 . . ?
C32 C33 H33A 119.9 . . ?
C33 C34 C35 119.8(2) . . ?
C33 C34 H34A 120.1 . . ?
C35 C34 H34A 120.1 . . ?
C34 C35 C36 120.1(3) . . ?
C34 C35 H35A 120.0 . . ?
C36 C35 H35A 120.0 . . ?
C31 C36 C35 120.5(2) . . ?
C31 C36 H36A 119.8 . . ?
C35 C36 H36A 119.8 . . ?
O42 C40 O43 124.9(2) . . ?
O42 C40 C41 120.0(2) . . ?
O43 C40 C41 115.1(2) . . ?
C40 C41 H41A 109.5 . . ?
C40 C41 H41B 109.5 . . ?
H41A C41 H41B 109.5 . . ?
C40 C41 H41C 109.5 . . ?
H41A C41 H41C 109.5 . . ?
H41B C41 H41C 109.5 . . ?
C51 O50 H50 109.5 . . ?
O50 C51 H51A 109.5 . . ?
O50 C51 H51B 109.5 . . ?
H51A C51 H51B 109.5 . . ?
O50 C51 H51C 109.5 . . ?
H51A C51 H51C 109.5 . . ?
H51B C51 H51C 109.5 . . ?

loop_
_geom_bond_atom_site_label_1
_geom_bond_atom_site_label_2
_geom_bond_distance
_geom_bond_site_symmetry_2
_geom_bond_publ_flag
Pd1 N1 1.9641(18) . ?
Pd1 N13 2.024(2) . ?
Pd1 O43 2.0472(17) . ?
Pd1 C7 2.070(2) . ?
N1 C2 1.355(3) . ?
N1 C6 1.360(3) . ?
C2 C3 1.402(3) . ?
C2 C12 1.498(3) . ?
C3 C4 1.406(3) . ?
C3 C19 1.500(3) . ?
C4 C5 1.408(3) . ?
C4 C25 1.495(3) . ?
C5 C6 1.403(3) . ?
C5 C31 1.498(3) . ?
C6 C14 1.489(3) . ?
C7 C8 1.366(3) . ?
C7 C12 1.385(3) . ?
C8 C9 1.375(4) . ?
C8 H8A 0.9500 . ?
C9 C10 1.379(4) . ?
C9 H9A 0.9500 . ?
C10 C11 1.391(4) . ?
C10 H10A 0.9500 . ?
C11 C12 1.388(4) . ?
C11 H11A 0.9500 . ?
N13 C18 1.371(3) . ?
N13 C14 1.393(3) . ?
C14 C15 1.397(4) . ?
C15 C16 1.399(4) . ?
C15 H15A 0.9500 . ?
C16 C17 1.376(4) . ?
C16 H16A 0.9500 . ?
C17 C18 1.381(4) . ?
C17 H17A 0.9500 . ?
C18 H18A 0.9500 . ?
C19 C20 1.385(3) . ?
C19 C24 1.389(3) . ?
C20 C21 1.393(4) . ?
C20 H20A 0.9500 . ?
C21 C22 1.385(4) . ?
C21 H21A 0.9500 . ?
C22 C23 1.382(4) . ?
C22 H22A 0.9500 . ?
C23 C24 1.389(4) . ?
C23 H23A 0.9500 . ?
C24 H24A 0.9500 . ?
C25 C26 1.386(3) . ?
C25 C30 1.394(3) . ?
C26 C27 1.395(3) . ?
C26 H26A 0.9500 . ?
C27 C28 1.385(4) . ?
C27 H27A 0.9500 . ?
C28 C29 1.388(4) . ?
C28 H28A 0.9500 . ?
C29 C30 1.389(3) . ?
C29 H29A 0.9500 . ?
C30 H30A 0.9500 . ?
C31 C36 1.386(3) . ?
C31 C32 1.393(3) . ?
C32 C33 1.389(4) . ?
C32 H32A 0.9500 . ?
C33 C34 1.380(4) . ?
C33 H33A 0.9500 . ?
C34 C35 1.386(4) . ?
C34 H34A 0.9500 . ?
C35 C36 1.388(4) . ?
C35 H35A 0.9500 . ?
C36 H36A 0.9500 . ?
C40 C41 1.512(3) . ?
C41 H41A 0.9800 . ?
C41 H41B 0.9800 . ?
C41 H41C 0.9800 . ?
O42 C40 1.235(3) . ?
O43 C40 1.277(3) . ?
O50 C51 1.346(5) . ?
O50 H50 0.8400 . ?
C51 H51A 0.9800 . ?
C51 H51B 0.9800 . ?
C51 H51C 0.9800 . ?

loop_
_geom_hbond_atom_site_label_D
_geom_hbond_atom_site_label_H
_geom_hbond_atom_site_label_A
_geom_hbond_distance_DH
_geom_hbond_distance_HA
_geom_hbond_distance_DA
_geom_hbond_angle_DHA
_geom_hbond_site_symmetry_A
O50 H50 O42 0.84 1.88 2.696(3) 164.1 .

loop_
_geom_torsion_atom_site_label_1
_geom_torsion_atom_site_label_2
_geom_torsion_atom_site_label_3
_geom_torsion_atom_site_label_4
_geom_torsion
_geom_torsion_site_symmetry_1
_geom_torsion_site_symmetry_2
_geom_torsion_site_symmetry_3
_geom_torsion_site_symmetry_4
_geom_torsion_publ_flag
N13 Pd1 N1 C2 177.58(18) . . . . ?
O43 Pd1 N1 C2 -140.4(5) . . . . ?
C7 Pd1 N1 C2 -2.44(17) . . . . ?
N13 Pd1 N1 C6 0.58(16) . . . . ?
O43 Pd1 N1 C6 42.6(6) . . . . ?
C7 Pd1 N1 C6 -179.44(17) . . . . ?
C6 N1 C2 C3 2.4(3) . . . . ?
Pd1 N1 C2 C3 -174.38(15) . . . . ?
C6 N1 C2 C12 -177.95(19) . . . . ?
Pd1 N1 C2 C12 5.2(2) . . . . ?
N1 Pd1 O43 C40 -171.9(5) . . . . ?
N13 Pd1 O43 C40 -130.4(2) . . . . ?
C7 Pd1 O43 C40 51.3(2) . . . . ?
N1 C2 C3 C4 -0.5(3) . . . . ?
C12 C2 C3 C4 179.9(2) . . . . ?
N1 C2 C3 C19 176.8(2) . . . . ?
C12 C2 C3 C19 -2.7(4) . . . . ?
C2 C3 C4 C5 -0.3(3) . . . . ?
C19 C3 C4 C5 -177.8(2) . . . . ?
C2 C3 C4 C25 178.5(2) . . . . ?
C19 C3 C4 C25 1.0(3) . . . . ?
C3 C4 C5 C6 -0.6(3) . . . . ?
C25 C4 C5 C6 -179.4(2) . . . . ?
C3 C4 C5 C31 175.3(2) . . . . ?
C25 C4 C5 C31 -3.5(3) . . . . ?
C2 N1 C6 C5 -3.4(3) . . . . ?
Pd1 N1 C6 C5 173.48(16) . . . . ?
C2 N1 C6 C14 178.50(19) . . . . ?
Pd1 N1 C6 C14 -4.7(2) . . . . ?
C4 C5 C6 N1 2.4(3) . . . . ?
C31 C5 C6 N1 -173.4(2) . . . . ?
C4 C5 C6 C14 -179.8(2) . . . . ?
C31 C5 C6 C14 4.4(4) . . . . ?
N1 Pd1 C7 C8 -176.8(2) . . . . ?
N13 Pd1 C7 C8 -176.7(2) . . . . ?
O43 Pd1 C7 C8 -2.4(2) . . . . ?
N1 Pd1 C7 C12 -1.15(17) . . . . ?
N13 Pd1 C7 C12 -1.1(4) . . . . ?
O43 Pd1 C7 C12 173.30(16) . . . . ?
C12 C7 C8 C9 -0.9(4) . . . . ?
Pd1 C7 C8 C9 174.5(2) . . . . ?
C7 C8 C9 C10 -0.6(4) . . . . ?
C8 C9 C10 C11 1.6(5) . . . . ?
C9 C10 C11 C12 -1.1(5) . . . . ?
C8 C7 C12 C11 1.4(4) . . . . ?
Pd1 C7 C12 C11 -174.7(2) . . . . ?
C8 C7 C12 C2 -179.7(2) . . . . ?
Pd1 C7 C12 C2 4.2(3) . . . . ?
C10 C11 C12 C7 -0.5(4) . . . . ?
C10 C11 C12 C2 -179.1(3) . . . . ?
N1 C2 C12 C7 -6.1(3) . . . . ?
C3 C2 C12 C7 173.5(2) . . . . ?
N1 C2 C12 C11 172.7(3) . . . . ?
C3 C2 C12 C11 -7.8(4) . . . . ?
N1 Pd1 N13 C18 179.0(2) . . . . ?
O43 Pd1 N13 C18 4.3(2) . . . . ?
C7 Pd1 N13 C18 178.9(2) . . . . ?
N1 Pd1 N13 C14 3.92(16) . . . . ?
O43 Pd1 N13 C14 -170.73(16) . . . . ?
C7 Pd1 N13 C14 3.8(4) . . . . ?
C18 N13 C14 C15 -4.1(3) . . . . ?
Pd1 N13 C14 C15 171.33(18) . . . . ?
C18 N13 C14 C6 177.1(2) . . . . ?
Pd1 N13 C14 C6 -7.4(2) . . . . ?
N1 C6 C14 N13 7.9(3) . . . . ?
C5 C6 C14 N13 -170.0(2) . . . . ?
N1 C6 C14 C15 -170.7(2) . . . . ?
C5 C6 C14 C15 11.3(4) . . . . ?
N13 C14 C15 C16 2.6(4) . . . . ?
C6 C14 C15 C16 -178.8(2) . . . . ?
C14 C15 C16 C17 1.4(4) . . . . ?
C15 C16 C17 C18 -3.9(4) . . . . ?
C14 N13 C18 C17 1.7(4) . . . . ?
Pd1 N13 C18 C17 -173.04(18) . . . . ?
C16 C17 C18 N13 2.3(4) . . . . ?
C2 C3 C19 C20 -89.2(3) . . . . ?
C4 C3 C19 C20 88.2(3) . . . . ?
C2 C3 C19 C24 93.1(3) . . . . ?
C4 C3 C19 C24 -89.5(3) . . . . ?
C24 C19 C20 C21 -1.0(4) . . . . ?
C3 C19 C20 C21 -178.7(2) . . . . ?
C19 C20 C21 C22 -0.3(4) . . . . ?
C20 C21 C22 C23 1.2(4) . . . . ?
C21 C22 C23 C24 -0.8(4) . . . . ?
C20 C19 C24 C23 1.4(4) . . . . ?
C3 C19 C24 C23 179.1(2) . . . . ?
C22 C23 C24 C19 -0.4(4) . . . . ?
C3 C4 C25 C26 -87.8(3) . . . . ?
C5 C4 C25 C26 91.1(3) . . . . ?
C3 C4 C25 C30 90.3(3) . . . . ?
C5 C4 C25 C30 -90.8(3) . . . . ?
C30 C25 C26 C27 -0.8(4) . . . . ?
C4 C25 C26 C27 177.3(2) . . . . ?
C25 C26 C27 C28 0.9(4) . . . . ?
C26 C27 C28 C29 -0.6(4) . . . . ?
C27 C28 C29 C30 0.1(4) . . . . ?
C28 C29 C30 C25 0.0(4) . . . . ?
C26 C25 C30 C29 0.3(4) . . . . ?
C4 C25 C30 C29 -177.8(2) . . . . ?
C6 C5 C31 C36 84.7(3) . . . . ?
C4 C5 C31 C36 -91.1(3) . . . . ?
C6 C5 C31 C32 -96.0(3) . . . . ?
C4 C5 C31 C32 88.2(3) . . . . ?
C36 C31 C32 C33 -1.0(4) . . . . ?
C5 C31 C32 C33 179.7(2) . . . . ?
C31 C32 C33 C34 0.4(4) . . . . ?
C32 C33 C34 C35 0.6(5) . . . . ?
C33 C34 C35 C36 -1.1(5) . . . . ?
C32 C31 C36 C35 0.6(4) . . . . ?
C5 C31 C36 C35 179.9(2) . . . . ?
C34 C35 C36 C31 0.5(4) . . . . ?
Pd1 O43 C40 O42 -5.8(4) . . . . ?
Pd1 O43 C40 C41 175.00(17) . . . . ?
